data_7235043
loop_
_publ_author_name
'Yingying Zhang'
'Bairong He'
'Wenwen Luo'
'Huiren Peng'
'Shuming Chen'
'Rongrong Hu'
'Anjun Qin'
'Zujin Zhao'
'Ben Zhong Tang'

_publ_section_title
;
 Aggregation-enhanced emission and through-space conjugation of
 tetraarylethanes and folded tetraarylethenes
;
_journal_name_full 'Journal of Materials Chemistry C'
_journal_page_first 9316
_journal_page_last 9324
_journal_paper_doi 10.1039/C6TC03767D
_journal_volume 4
_journal_year 2016
_chemical_formula_moiety 'C62 H48 N2, 0.50(C H2 Cl2)'
_chemical_formula_sum 'C62.5 H49 Cl N2'
_chemical_formula_weight 863.49
_space_group_IT_number 14
_space_group_name_Hall '-P 2ybc'
_space_group_name_H-M_alt 'P 1 21/c 1'
_symmetry_cell_setting monoclinic
_symmetry_space_group_name_Hall '-P 2ybc'
_symmetry_space_group_name_H-M 'P 1 21/c 1'
_atom_sites_solution_hydrogens geom
_atom_sites_solution_primary direct
_atom_sites_solution_secondary difmap
_cell_angle_alpha 90.00
_cell_angle_beta 92.323(12)
_cell_angle_gamma 90.00
_cell_formula_units_Z 4
_cell_length_a 12.797(4)
_cell_length_b 13.085(5)
_cell_length_c 27.664(9)
_cell_measurement_reflns_used 207
_cell_measurement_temperature 173(2)
_cell_measurement_theta_max 18.11
_cell_measurement_theta_min 2.63
_cell_volume 4628(3)
_computing_structure_refinement 'SHELXL-97 (Sheldrick, 2008)'
_computing_structure_solution 'SHELXS-97 (Sheldrick, 2008)'
_diffrn_ambient_temperature 173(2)
_diffrn_measured_fraction_theta_full 0.980
_diffrn_measured_fraction_theta_max 0.980
_diffrn_measurement_device_type 'APEX2 CCD detector'
_diffrn_radiation_monochromator graphite
_diffrn_radiation_source 'fine-focus sealed tube'
_diffrn_radiation_type MoK\a
_diffrn_radiation_wavelength 0.71073
_diffrn_reflns_av_R_equivalents 0.0817
_diffrn_reflns_av_sigmaI/netI 0.1042
_diffrn_reflns_limit_h_max 15
_diffrn_reflns_limit_h_min -15
_diffrn_reflns_limit_k_max 15
_diffrn_reflns_limit_k_min -9
_diffrn_reflns_limit_l_max 33
_diffrn_reflns_limit_l_min -33
_diffrn_reflns_number 28437
_diffrn_reflns_theta_full 25.39
_diffrn_reflns_theta_max 25.39
_diffrn_reflns_theta_min 1.47
_exptl_absorpt_coefficient_mu 0.127
_exptl_absorpt_correction_T_max 0.7452
_exptl_absorpt_correction_T_min 0.6827
_exptl_absorpt_correction_type multi-scan
_exptl_absorpt_process_details 'SADABS (Bruker, 2011)'
_exptl_crystal_density_diffrn 1.239
_exptl_crystal_density_method 'not measured'
_exptl_crystal_description block
_exptl_crystal_F_000 1820
_exptl_crystal_size_max 0.37
_exptl_crystal_size_mid 0.32
_exptl_crystal_size_min 0.26
_refine_diff_density_max 0.219
_refine_diff_density_min -0.329
_refine_diff_density_rms 0.051
_refine_ls_extinction_method none
_refine_ls_goodness_of_fit_ref 1.047
_refine_ls_hydrogen_treatment constr
_refine_ls_matrix_type full
_refine_ls_number_parameters 604
_refine_ls_number_reflns 8338
_refine_ls_number_restraints 13
_refine_ls_restrained_S_all 1.050
_refine_ls_R_factor_all 0.1364
_refine_ls_R_factor_gt 0.0582
_refine_ls_shift/su_max 0.003
_refine_ls_shift/su_mean 0.000
_refine_ls_structure_factor_coef Fsqd
_refine_ls_weighting_details 'calc w=1/[\s^2^(Fo^2^)+(0.0441P)^2^+0.0000P] where P=(Fo^2^+2Fc^2^)/3'
_refine_ls_weighting_scheme calc
_refine_ls_wR_factor_gt 0.1139
_refine_ls_wR_factor_ref 0.1414
_reflns_number_gt 4268
_reflns_number_total 8338
_reflns_threshold_expression >2sigma(I)
_cod_data_source_file J-Mater-Chem-C-2016-4-9316.cif
_cod_data_source_block 4
_cod_depositor_comments
;
The following automatic conversions were performed:

data item '_symmetry_cell_setting' value 'Monoclinic' was changed to
'monoclinic' in accordance with the built-in table derived from the
CIF Core dictionary named 'cif_core.dic' version 2.4.5 last updated
on 2014-11-21.

Automatic conversion script
Id: cif_fix_values 6909 2019-04-08 15:41:33Z antanas 
;
_cod_original_sg_symbol_Hall '-P 2ybc  '
_cod_original_sg_symbol_H-M 'P2(1)/c  '
_cod_original_formula_sum 'C62.50 H49 Cl N2'
_cod_database_code 7235043

loop_
_symmetry_equiv_pos_as_xyz
'x, y, z'
'-x, y+1/2, -z+1/2'
'-x, -y, -z'
'x, -y-1/2, z-1/2'

loop_
_atom_site_label
_atom_site_type_symbol
_atom_site_fract_x
_atom_site_fract_y
_atom_site_fract_z
_atom_site_U_iso_or_equiv
_atom_site_adp_type
_atom_site_occupancy
_atom_site_symmetry_multiplicity
_atom_site_calc_flag
_atom_site_refinement_flags
_atom_site_disorder_assembly
_atom_site_disorder_group
C1 C 0.9508(2) 0.7333(2) 0.11420(9) 0.0252(7) Uani 1 1 d . . .
H1A H 0.8921 0.7274 0.1368 0.030 Uiso 1 1 calc R . .
C2 C 1.0150(2) 0.6317(2) 0.11845(9) 0.0249(7) Uani 1 1 d . . .
H2A H 1.0613 0.6304 0.0902 0.030 Uiso 1 1 calc R . .
C3 C 1.1462(2) 0.9767(2) 0.17216(11) 0.0334(8) Uani 1 1 d . . .
C4 C 1.1799(2) 0.9188(2) 0.13420(10) 0.0346(8) Uani 1 1 d . . .
H4A H 1.2470 0.9308 0.1218 0.042 Uiso 1 1 calc R . .
C5 C 1.1158(2) 0.8428(2) 0.11398(10) 0.0308(7) Uani 1 1 d . . .
H5A H 1.1400 0.8030 0.0880 0.037 Uiso 1 1 calc R . .
C6 C 1.0173(2) 0.8243(2) 0.13107(10) 0.0255(7) Uani 1 1 d . . .
C7 C 0.9834(2) 0.8864(2) 0.16796(10) 0.0342(8) Uani 1 1 d . . .
H7A H 0.9150 0.8774 0.1793 0.041 Uiso 1 1 calc R . .
C8 C 1.0474(2) 0.9613(2) 0.18852(11) 0.0370(8) Uani 1 1 d . . .
H8A H 1.0229 1.0023 0.2140 0.044 Uiso 1 1 calc R . .
C9 C 1.3101(2) 1.0119(2) 0.21739(10) 0.0339(8) Uani 1 1 d . . .
C10 C 1.4006(2) 1.0696(3) 0.21733(11) 0.0418(9) Uani 1 1 d . . .
H10A H 1.3995 1.1351 0.2025 0.050 Uiso 1 1 calc R . .
C11 C 1.4921(3) 1.0329(3) 0.23853(12) 0.0511(10) Uani 1 1 d . . .
H11A H 1.5538 1.0733 0.2381 0.061 Uiso 1 1 calc R . .
C12 C 1.4954(3) 0.9384(3) 0.26030(12) 0.0526(10) Uani 1 1 d . . .
H12A H 1.5586 0.9138 0.2753 0.063 Uiso 1 1 calc R . .
C13 C 1.4058(3) 0.8797(3) 0.26008(11) 0.0486(9) Uani 1 1 d . . .
H13A H 1.4076 0.8142 0.2749 0.058 Uiso 1 1 calc R . .
C14 C 1.3130(2) 0.9154(2) 0.23837(10) 0.0388(8) Uani 1 1 d . . .
H14A H 1.2520 0.8740 0.2379 0.047 Uiso 1 1 calc R . .
C15 C 1.1861(2) 1.1533(2) 0.19775(10) 0.0323(7) Uani 1 1 d . . .
C16 C 1.1206(2) 1.1944(2) 0.16159(11) 0.0377(8) Uani 1 1 d . . .
H16A H 1.0966 1.1528 0.1353 0.045 Uiso 1 1 calc R . .
C17 C 1.0901(2) 1.2958(2) 0.16355(11) 0.0404(8) Uani 1 1 d . . .
H17A H 1.0439 1.3228 0.1390 0.048 Uiso 1 1 calc R . .
C18 C 1.1261(3) 1.3580(2) 0.20089(12) 0.0452(9) Uani 1 1 d . . .
H18A H 1.1048 1.4274 0.2023 0.054 Uiso 1 1 calc R . .
C19 C 1.1939(3) 1.3179(2) 0.23638(11) 0.0416(9) Uani 1 1 d . . .
H19A H 1.2216 1.3608 0.2615 0.050 Uiso 1 1 calc R . .
C20 C 1.2212(2) 1.2162(2) 0.23542(11) 0.0382(8) Uani 1 1 d . . .
H20A H 1.2647 1.1887 0.2609 0.046 Uiso 1 1 calc R . .
C21 C 0.9015(2) 0.7459(2) 0.06319(10) 0.0242(7) Uani 1 1 d . . .
C22 C 0.7934(2) 0.7594(2) 0.05575(10) 0.0283(7) Uani 1 1 d . . .
C23 C 0.7515(2) 0.7708(2) 0.00852(11) 0.0391(8) Uani 1 1 d . . .
H23A H 0.6782 0.7793 0.0035 0.047 Uiso 1 1 calc R . .
C24 C 0.8142(3) 0.7701(2) -0.03081(11) 0.0415(9) Uani 1 1 d . . .
H24A H 0.7846 0.7786 -0.0626 0.050 Uiso 1 1 calc R . .
C25 C 0.9202(2) 0.7569(2) -0.02341(11) 0.0344(8) Uani 1 1 d . . .
H25A H 0.9642 0.7557 -0.0503 0.041 Uiso 1 1 calc R . .
C26 C 0.9630(2) 0.7453(2) 0.02292(10) 0.0297(7) Uani 1 1 d . . .
H26A H 1.0365 0.7366 0.0274 0.036 Uiso 1 1 calc R . .
C27 C 0.7192(2) 0.7599(2) 0.09597(10) 0.0327(8) Uani 1 1 d . . .
C28 C 0.6771(2) 0.6693(3) 0.11215(12) 0.0450(9) Uani 1 1 d . . .
H28A H 0.6977 0.6066 0.0981 0.054 Uiso 1 1 calc R . .
C29 C 0.6056(3) 0.6683(3) 0.14833(12) 0.0554(10) Uani 1 1 d . . .
H29A H 0.5775 0.6053 0.1590 0.066 Uiso 1 1 calc R . .
C30 C 0.5754(3) 0.7580(3) 0.16871(13) 0.0542(10) Uani 1 1 d . . .
H30A H 0.5262 0.7578 0.1935 0.065 Uiso 1 1 calc R . .
C31 C 0.6164(3) 0.8485(3) 0.15319(13) 0.0686(12) Uani 1 1 d . . .
H31A H 0.5952 0.9109 0.1674 0.082 Uiso 1 1 calc R . .
C32 C 0.6887(3) 0.8503(3) 0.11701(12) 0.0531(10) Uani 1 1 d . . .
H32A H 0.7169 0.9135 0.1068 0.064 Uiso 1 1 calc R . .
C33 C 0.8079(2) 0.3708(2) 0.09906(11) 0.0343(8) Uani 1 1 d . . .
C34 C 0.8688(2) 0.4042(2) 0.06226(11) 0.0340(8) Uani 1 1 d . . .
H34A H 0.8651 0.3704 0.0319 0.041 Uiso 1 1 calc R . .
C35 C 0.9352(2) 0.4867(2) 0.06932(10) 0.0308(7) Uani 1 1 d . . .
H35A H 0.9761 0.5086 0.0434 0.037 Uiso 1 1 calc R . .
C36 C 0.9440(2) 0.5387(2) 0.11318(10) 0.0241(7) Uani 1 1 d . . .
C37 C 0.8819(2) 0.5040(2) 0.15001(11) 0.0347(8) Uani 1 1 d . . .
H37A H 0.8852 0.5377 0.1804 0.042 Uiso 1 1 calc R . .
C38 C 0.8152(2) 0.4213(2) 0.14313(11) 0.0399(8) Uani 1 1 d . . .
H38A H 0.7740 0.3989 0.1689 0.048 Uiso 1 1 calc R . .
C39 C 0.7838(2) 0.1954(2) 0.07028(11) 0.0347(8) Uani 1 1 d . . .
C40 C 0.7475(3) 0.1604(2) 0.02537(11) 0.0438(9) Uani 1 1 d . . .
H40A H 0.6926 0.1955 0.0082 0.053 Uiso 1 1 calc R . .
C41 C 0.7914(3) 0.0743(3) 0.00560(12) 0.0502(10) Uani 1 1 d . . .
H41A H 0.7656 0.0497 -0.0249 0.060 Uiso 1 1 calc R . .
C42 C 0.8716(3) 0.0242(2) 0.02960(14) 0.0504(10) Uani 1 1 d . . .
H42A H 0.9018 -0.0346 0.0157 0.060 Uiso 1 1 calc R . .
C43 C 0.9080(3) 0.0590(2) 0.07353(14) 0.0531(10) Uani 1 1 d . . .
H43A H 0.9646 0.0248 0.0899 0.064 Uiso 1 1 calc R . .
C44 C 0.8638(2) 0.1432(2) 0.09442(11) 0.0421(9) Uani 1 1 d . . .
H44A H 0.8884 0.1654 0.1255 0.051 Uiso 1 1 calc R . .
C45 C 0.6335(2) 0.2889(2) 0.10101(11) 0.0366(8) Uani 1 1 d . . .
C46 C 0.5811(2) 0.3815(2) 0.10486(10) 0.0377(8) Uani 1 1 d . . .
H46A H 0.6185 0.4436 0.1012 0.045 Uiso 1 1 calc R . .
C47 C 0.4760(2) 0.3852(3) 0.11382(11) 0.0440(9) Uani 1 1 d . . .
H47A H 0.4421 0.4494 0.1167 0.053 Uiso 1 1 calc R . .
C48 C 0.4197(3) 0.2961(3) 0.11868(12) 0.0538(10) Uani 1 1 d . . .
H48A H 0.3475 0.2983 0.1253 0.065 Uiso 1 1 calc R . .
C49 C 0.4699(3) 0.2044(3) 0.11379(12) 0.0567(11) Uani 1 1 d . . .
H49A H 0.4311 0.1428 0.1161 0.068 Uiso 1 1 calc R . .
C50 C 0.5755(3) 0.1993(3) 0.10566(12) 0.0488(9) Uani 1 1 d . . .
H50A H 0.6088 0.1347 0.1032 0.059 Uiso 1 1 calc R . .
C51 C 1.0872(2) 0.6298(2) 0.16358(10) 0.0251(7) Uani 1 1 d . . .
C52 C 1.1947(2) 0.6115(2) 0.16080(10) 0.0306(7) Uani 1 1 d . . .
C53 C 1.2580(2) 0.6156(2) 0.20310(11) 0.0417(9) Uani 1 1 d . . .
H53A H 1.3309 0.6034 0.2012 0.050 Uiso 1 1 calc R . .
C54 C 1.2181(3) 0.6368(3) 0.24739(11) 0.0453(9) Uani 1 1 d . . .
H54A H 1.2627 0.6379 0.2757 0.054 Uiso 1 1 calc R . .
C55 C 1.1131(3) 0.6565(2) 0.25028(10) 0.0380(8) Uani 1 1 d . . .
H55A H 1.0846 0.6721 0.2806 0.046 Uiso 1 1 calc R . .
C56 C 1.0487(2) 0.6533(2) 0.20865(10) 0.0315(7) Uani 1 1 d . . .
H56A H 0.9763 0.6676 0.2110 0.038 Uiso 1 1 calc R . .
C57 C 1.2474(2) 0.5935(2) 0.11432(11) 0.0326(8) Uani 1 1 d . . .
C58 C 1.3296(2) 0.6580(3) 0.10235(12) 0.0415(8) Uani 1 1 d . . .
H58A H 1.3499 0.7125 0.1234 0.050 Uiso 1 1 calc R . .
C59 C 1.3817(3) 0.6427(3) 0.05984(13) 0.0521(10) Uani 1 1 d . . .
H59A H 1.4379 0.6864 0.0521 0.062 Uiso 1 1 calc R . .
C60 C 1.3523(3) 0.5646(3) 0.02886(13) 0.0554(11) Uani 1 1 d . . .
H60A H 1.3875 0.5548 -0.0004 0.066 Uiso 1 1 calc R . .
C61 C 1.2709(3) 0.5001(3) 0.04051(12) 0.0486(9) Uani 1 1 d . . .
H61A H 1.2504 0.4461 0.0192 0.058 Uiso 1 1 calc R . .
C62 C 1.2200(2) 0.5142(2) 0.08291(11) 0.0377(8) Uani 1 1 d . . .
H62A H 1.1652 0.4689 0.0908 0.045 Uiso 1 1 calc R . .
N1 N 1.2155(2) 1.04919(18) 0.19544(9) 0.0395(7) Uani 1 1 d . . .
N2 N 0.7402(2) 0.28456(19) 0.09192(10) 0.0451(7) Uani 1 1 d . . .
C63 C 0.5242(18) 0.9446(16) 0.0095(5) 0.107(4) Uani 0.50 1 d PDU . .
H63A H 0.5963 0.9533 0.0196 0.128 Uiso 0.50 1 d PR . .
H63B H 0.5173 0.8805 -0.0071 0.128 Uiso 0.50 1 d PR . .
Cl1 Cl 0.4928(4) 1.0427(4) -0.02941(15) 0.1036(14) Uani 0.50 1 d PDU . .
Cl2 Cl 0.4500(2) 0.9432(2) 0.06243(12) 0.1048(10) Uani 0.50 1 d PDU . .

loop_
_atom_site_aniso_label
_atom_site_aniso_U_11
_atom_site_aniso_U_22
_atom_site_aniso_U_33
_atom_site_aniso_U_23
_atom_site_aniso_U_13
_atom_site_aniso_U_12
C1 0.0253(17) 0.0267(17) 0.0236(16) -0.0020(14) 0.0031(13) 0.0022(13)
C2 0.0248(16) 0.0258(17) 0.0240(16) -0.0016(14) 0.0012(13) 0.0005(13)
C3 0.037(2) 0.0237(18) 0.0383(19) -0.0043(15) -0.0128(15) 0.0003(15)
C4 0.0361(19) 0.0320(19) 0.0358(19) -0.0010(16) 0.0030(15) -0.0040(15)
C5 0.0343(19) 0.0266(18) 0.0317(18) -0.0087(15) 0.0016(15) -0.0011(15)
C6 0.0285(18) 0.0228(17) 0.0248(16) -0.0007(14) -0.0051(13) -0.0005(14)
C7 0.0352(19) 0.0339(19) 0.0336(18) -0.0082(16) 0.0009(15) 0.0042(15)
C8 0.042(2) 0.0323(19) 0.0359(19) -0.0135(16) -0.0025(16) 0.0043(16)
C9 0.037(2) 0.036(2) 0.0280(18) -0.0058(16) -0.0039(15) 0.0013(16)
C10 0.039(2) 0.047(2) 0.039(2) -0.0056(17) -0.0018(17) -0.0067(17)
C11 0.034(2) 0.074(3) 0.046(2) -0.015(2) -0.0025(18) -0.003(2)
C12 0.035(2) 0.084(3) 0.038(2) -0.012(2) -0.0081(17) 0.015(2)
C13 0.051(2) 0.057(2) 0.038(2) -0.0005(18) -0.0008(18) 0.016(2)
C14 0.035(2) 0.046(2) 0.0354(19) -0.0014(17) 0.0029(16) 0.0010(17)
C15 0.0392(19) 0.0267(18) 0.0307(18) -0.0012(15) -0.0026(15) -0.0037(15)
C16 0.050(2) 0.031(2) 0.0316(19) -0.0035(16) -0.0027(16) -0.0048(16)
C17 0.052(2) 0.0315(19) 0.037(2) 0.0040(17) -0.0027(17) -0.0007(17)
C18 0.055(2) 0.0258(19) 0.055(2) -0.0009(18) 0.0066(19) -0.0007(17)
C19 0.052(2) 0.033(2) 0.041(2) -0.0106(17) 0.0064(17) -0.0091(17)
C20 0.044(2) 0.039(2) 0.0311(18) -0.0010(16) -0.0034(16) -0.0066(17)
C21 0.0268(17) 0.0188(16) 0.0273(16) -0.0030(13) 0.0032(14) 0.0006(13)
C22 0.0297(18) 0.0258(18) 0.0292(17) -0.0030(14) -0.0013(14) 0.0011(14)
C23 0.035(2) 0.046(2) 0.0346(19) -0.0013(17) -0.0074(16) 0.0063(16)
C24 0.047(2) 0.051(2) 0.0264(18) -0.0014(16) -0.0026(17) 0.0003(18)
C25 0.045(2) 0.0318(19) 0.0272(17) -0.0008(15) 0.0043(16) -0.0010(16)
C26 0.0293(18) 0.0307(18) 0.0292(17) -0.0041(14) 0.0017(15) 0.0013(14)
C27 0.0268(18) 0.043(2) 0.0273(18) -0.0038(16) -0.0034(14) 0.0024(16)
C28 0.039(2) 0.045(2) 0.052(2) -0.0096(19) 0.0114(18) -0.0066(17)
C29 0.045(2) 0.073(3) 0.048(2) -0.003(2) 0.0122(19) -0.015(2)
C30 0.040(2) 0.085(3) 0.038(2) -0.005(2) 0.0090(18) 0.010(2)
C31 0.086(3) 0.070(3) 0.052(3) -0.011(2) 0.022(2) 0.033(3)
C32 0.069(3) 0.046(2) 0.045(2) -0.0019(19) 0.017(2) 0.014(2)
C33 0.0243(18) 0.0305(19) 0.048(2) -0.0113(17) 0.0051(16) -0.0056(14)
C34 0.0322(19) 0.0305(19) 0.0395(19) -0.0117(16) 0.0017(15) 0.0011(15)
C35 0.0300(18) 0.0321(18) 0.0305(18) -0.0010(15) 0.0024(14) -0.0016(15)
C36 0.0240(17) 0.0196(16) 0.0285(17) -0.0015(14) -0.0006(13) 0.0023(13)
C37 0.038(2) 0.035(2) 0.0312(18) -0.0101(16) 0.0047(15) -0.0072(16)
C38 0.038(2) 0.041(2) 0.042(2) -0.0097(17) 0.0143(16) -0.0101(17)
C39 0.039(2) 0.0236(18) 0.041(2) -0.0015(16) 0.0055(16) -0.0065(15)
C40 0.053(2) 0.037(2) 0.040(2) 0.0003(17) -0.0131(17) -0.0006(17)
C41 0.074(3) 0.039(2) 0.038(2) -0.0120(18) 0.006(2) -0.011(2)
C42 0.057(3) 0.024(2) 0.070(3) -0.007(2) 0.015(2) -0.0021(18)
C43 0.058(3) 0.028(2) 0.073(3) 0.004(2) -0.006(2) 0.0046(18)
C44 0.052(2) 0.035(2) 0.039(2) 0.0007(17) -0.0070(17) -0.0055(18)
C45 0.0316(19) 0.038(2) 0.040(2) -0.0074(17) 0.0011(15) -0.0104(16)
C46 0.038(2) 0.036(2) 0.0393(19) -0.0001(16) 0.0028(16) -0.0047(16)
C47 0.034(2) 0.058(2) 0.039(2) -0.0037(18) -0.0008(16) 0.0027(18)
C48 0.033(2) 0.076(3) 0.052(2) -0.009(2) 0.0074(18) -0.016(2)
C49 0.050(3) 0.059(3) 0.062(3) -0.009(2) 0.015(2) -0.025(2)
C50 0.046(2) 0.038(2) 0.064(2) -0.0088(19) 0.0115(19) -0.0115(18)
C51 0.0308(18) 0.0187(16) 0.0257(17) -0.0021(13) -0.0005(14) -0.0032(13)
C52 0.0325(19) 0.0262(18) 0.0328(18) 0.0005(15) -0.0015(15) 0.0039(14)
C53 0.036(2) 0.051(2) 0.038(2) 0.0026(18) -0.0052(16) 0.0058(17)
C54 0.044(2) 0.056(2) 0.035(2) 0.0001(18) -0.0120(17) 0.0028(18)
C55 0.051(2) 0.038(2) 0.0247(17) 0.0013(15) -0.0006(16) -0.0033(17)
C56 0.0349(19) 0.0271(18) 0.0324(18) -0.0012(15) 0.0014(15) -0.0042(14)
C57 0.0259(18) 0.0356(19) 0.0360(19) 0.0020(16) -0.0009(15) 0.0067(15)
C58 0.033(2) 0.045(2) 0.047(2) 0.0038(18) -0.0010(17) 0.0046(17)
C59 0.035(2) 0.060(3) 0.062(3) 0.016(2) 0.0098(19) 0.0029(19)
C60 0.052(3) 0.074(3) 0.041(2) 0.014(2) 0.014(2) 0.021(2)
C61 0.049(2) 0.057(3) 0.040(2) -0.0030(19) 0.0027(18) 0.014(2)
C62 0.0321(19) 0.037(2) 0.044(2) -0.0009(17) 0.0010(16) 0.0093(16)
N1 0.0400(17) 0.0281(16) 0.0489(17) -0.0074(13) -0.0163(13) 0.0005(13)
N2 0.0317(16) 0.0314(16) 0.073(2) -0.0213(15) 0.0092(14) -0.0084(13)
C63 0.089(6) 0.082(6) 0.145(8) -0.005(7) -0.033(7) 0.026(6)
Cl1 0.090(3) 0.091(3) 0.126(3) -0.001(3) -0.037(3) 0.005(2)
Cl2 0.082(2) 0.118(2) 0.113(2) -0.021(2) -0.0212(17) -0.0060(18)

loop_
_atom_type_symbol
_atom_type_description
_atom_type_scat_dispersion_real
_atom_type_scat_dispersion_imag
_atom_type_scat_source
C C 0.0033 0.0016 'International Tables Vol C Tables 4.2.6.8 and 6.1.1.4'
H H 0.0000 0.0000 'International Tables Vol C Tables 4.2.6.8 and 6.1.1.4'
N N 0.0061 0.0033 'International Tables Vol C Tables 4.2.6.8 and 6.1.1.4'
Cl Cl 0.1484 0.1585 'International Tables Vol C Tables 4.2.6.8 and 6.1.1.4'

loop_
_geom_angle_atom_site_label_1
_geom_angle_atom_site_label_2
_geom_angle_atom_site_label_3
_geom_angle
_geom_angle_site_symmetry_1
_geom_angle_site_symmetry_3
C6 C1 C21 113.7(2) . .
C6 C1 C2 110.8(2) . .
C21 C1 C2 110.9(2) . .
C6 C1 H1A 107.0 . .
C21 C1 H1A 107.0 . .
C2 C1 H1A 107.0 . .
C51 C2 C36 113.9(2) . .
C51 C2 C1 112.0(2) . .
C36 C2 C1 111.3(2) . .
C51 C2 H2A 106.4 . .
C36 C2 H2A 106.4 . .
C1 C2 H2A 106.4 . .
C8 C3 C4 119.4(3) . .
C8 C3 N1 120.6(3) . .
C4 C3 N1 120.0(3) . .
C3 C4 C5 120.1(3) . .
C3 C4 H4A 119.9 . .
C5 C4 H4A 119.9 . .
C6 C5 C4 121.2(3) . .
C6 C5 H5A 119.4 . .
C4 C5 H5A 119.4 . .
C5 C6 C7 117.7(3) . .
C5 C6 C1 122.4(3) . .
C7 C6 C1 119.7(3) . .
C8 C7 C6 121.3(3) . .
C8 C7 H7A 119.4 . .
C6 C7 H7A 119.4 . .
C3 C8 C7 120.3(3) . .
C3 C8 H8A 119.8 . .
C7 C8 H8A 119.8 . .
C10 C9 C14 119.2(3) . .
C10 C9 N1 120.8(3) . .
C14 C9 N1 120.0(3) . .
C11 C10 C9 120.6(3) . .
C11 C10 H10A 119.7 . .
C9 C10 H10A 119.7 . .
C10 C11 C12 120.7(3) . .
C10 C11 H11A 119.7 . .
C12 C11 H11A 119.7 . .
C11 C12 C13 119.2(3) . .
C11 C12 H12A 120.4 . .
C13 C12 H12A 120.4 . .
C12 C13 C14 120.7(3) . .
C12 C13 H13A 119.7 . .
C14 C13 H13A 119.7 . .
C13 C14 C9 119.6(3) . .
C13 C14 H14A 120.2 . .
C9 C14 H14A 120.2 . .
C16 C15 C20 118.6(3) . .
C16 C15 N1 119.7(3) . .
C20 C15 N1 121.7(3) . .
C17 C16 C15 120.5(3) . .
C17 C16 H16A 119.8 . .
C15 C16 H16A 119.8 . .
C18 C17 C16 120.5(3) . .
C18 C17 H17A 119.8 . .
C16 C17 H17A 119.8 . .
C17 C18 C19 119.2(3) . .
C17 C18 H18A 120.4 . .
C19 C18 H18A 120.4 . .
C20 C19 C18 120.3(3) . .
C20 C19 H19A 119.9 . .
C18 C19 H19A 119.9 . .
C19 C20 C15 120.9(3) . .
C19 C20 H20A 119.6 . .
C15 C20 H20A 119.6 . .
C26 C21 C22 118.1(3) . .
C26 C21 C1 120.9(3) . .
C22 C21 C1 121.1(2) . .
C23 C22 C21 119.2(3) . .
C23 C22 C27 117.7(3) . .
C21 C22 C27 123.1(3) . .
C24 C23 C22 121.6(3) . .
C24 C23 H23A 119.2 . .
C22 C23 H23A 119.2 . .
C25 C24 C23 119.1(3) . .
C25 C24 H24A 120.5 . .
C23 C24 H24A 120.5 . .
C24 C25 C26 120.2(3) . .
C24 C25 H25A 119.9 . .
C26 C25 H25A 119.9 . .
C25 C26 C21 121.8(3) . .
C25 C26 H26A 119.1 . .
C21 C26 H26A 119.1 . .
C32 C27 C28 118.5(3) . .
C32 C27 C22 121.1(3) . .
C28 C27 C22 120.3(3) . .
C29 C28 C27 121.3(3) . .
C29 C28 H28A 119.3 . .
C27 C28 H28A 119.3 . .
C30 C29 C28 119.8(4) . .
C30 C29 H29A 120.1 . .
C28 C29 H29A 120.1 . .
C29 C30 C31 119.7(3) . .
C29 C30 H30A 120.2 . .
C31 C30 H30A 120.2 . .
C30 C31 C32 121.0(4) . .
C30 C31 H31A 119.5 . .
C32 C31 H31A 119.5 . .
C27 C32 C31 119.7(3) . .
C27 C32 H32A 120.1 . .
C31 C32 H32A 120.1 . .
C34 C33 C38 118.6(3) . .
C34 C33 N2 120.4(3) . .
C38 C33 N2 121.0(3) . .
C33 C34 C35 120.4(3) . .
C33 C34 H34A 119.8 . .
C35 C34 H34A 119.8 . .
C34 C35 C36 122.2(3) . .
C34 C35 H35A 118.9 . .
C36 C35 H35A 118.9 . .
C35 C36 C37 116.7(3) . .
C35 C36 C2 120.1(2) . .
C37 C36 C2 123.1(2) . .
C38 C37 C36 121.3(3) . .
C38 C37 H37A 119.3 . .
C36 C37 H37A 119.3 . .
C37 C38 C33 120.8(3) . .
C37 C38 H38A 119.6 . .
C33 C38 H38A 119.6 . .
C44 C39 C40 119.1(3) . .
C44 C39 N2 119.6(3) . .
C40 C39 N2 121.3(3) . .
C41 C40 C39 119.8(3) . .
C41 C40 H40A 120.1 . .
C39 C40 H40A 120.1 . .
C42 C41 C40 120.5(3) . .
C42 C41 H41A 119.7 . .
C40 C41 H41A 119.7 . .
C43 C42 C41 119.7(3) . .
C43 C42 H42A 120.1 . .
C41 C42 H42A 120.1 . .
C42 C43 C44 120.7(3) . .
C42 C43 H43A 119.7 . .
C44 C43 H43A 119.7 . .
C43 C44 C39 120.2(3) . .
C43 C44 H44A 119.9 . .
C39 C44 H44A 119.9 . .
C46 C45 C50 117.7(3) . .
C46 C45 N2 121.7(3) . .
C50 C45 N2 120.6(3) . .
C47 C46 C45 121.4(3) . .
C47 C46 H46A 119.3 . .
C45 C46 H46A 119.3 . .
C46 C47 C48 120.4(3) . .
C46 C47 H47A 119.8 . .
C48 C47 H47A 119.8 . .
C49 C48 C47 118.8(3) . .
C49 C48 H48A 120.6 . .
C47 C48 H48A 120.6 . .
C48 C49 C50 121.6(3) . .
C48 C49 H49A 119.2 . .
C50 C49 H49A 119.2 . .
C49 C50 C45 120.1(3) . .
C49 C50 H50A 119.9 . .
C45 C50 H50A 119.9 . .
C56 C51 C52 118.0(3) . .
C56 C51 C2 120.4(3) . .
C52 C51 C2 121.5(2) . .
C53 C52 C51 119.0(3) . .
C53 C52 C57 117.4(3) . .
C51 C52 C57 123.5(3) . .
C54 C53 C52 122.1(3) . .
C54 C53 H53A 119.0 . .
C52 C53 H53A 119.0 . .
C55 C54 C53 119.3(3) . .
C55 C54 H54A 120.3 . .
C53 C54 H54A 120.4 . .
C54 C55 C56 119.6(3) . .
C54 C55 H55A 120.2 . .
C56 C55 H55A 120.2 . .
C55 C56 C51 122.0(3) . .
C55 C56 H56A 119.0 . .
C51 C56 H56A 119.0 . .
C62 C57 C58 118.4(3) . .
C62 C57 C52 123.0(3) . .
C58 C57 C52 118.6(3) . .
C59 C58 C57 120.3(3) . .
C59 C58 H58A 119.8 . .
C57 C58 H58A 119.8 . .
C60 C59 C58 120.3(3) . .
C60 C59 H59A 119.8 . .
C58 C59 H59A 119.8 . .
C59 C60 C61 119.7(3) . .
C59 C60 H60A 120.1 . .
C61 C60 H60A 120.1 . .
C62 C61 C60 120.1(3) . .
C62 C61 H61A 119.9 . .
C60 C61 H61A 119.9 . .
C61 C62 C57 121.1(3) . .
C61 C62 H62A 119.5 . .
C57 C62 H62A 119.5 . .
C15 N1 C9 122.4(2) . .
C15 N1 C3 119.8(3) . .
C9 N1 C3 117.8(2) . .
C45 N2 C33 122.2(3) . .
C45 N2 C39 120.5(3) . .
C33 N2 C39 117.1(2) . .
Cl1 C63 C63 85(3) 3_675 3_675
Cl1 C63 Cl1 106(3) 3_675 .
C63 C63 Cl1 21.2(5) 3_675 .
Cl1 C63 Cl2 19.4(17) 3_675 .
C63 C63 Cl2 93.8(15) 3_675 .
Cl1 C63 Cl2 114.0(12) . .
Cl1 C63 H63A 94.4 3_675 .
C63 C63 H63A 109.4 3_675 .
Cl1 C63 H63A 107.1 . .
Cl2 C63 H63A 107.5 . .
Cl1 C63 H63B 128.9 3_675 .
C63 C63 H63B 126.0 3_675 .
Cl1 C63 H63B 109.8 . .
Cl2 C63 H63B 110.1 . .
H63A C63 H63B 108.2 . .
C63 Cl1 Cl2 151(3) 3_675 3_675
C63 Cl1 C63 74(3) 3_675 .
Cl2 Cl1 C63 117.1(6) 3_675 .
C63 Cl1 Cl1 56(2) 3_675 3_675
Cl2 Cl1 Cl1 132.1(5) 3_675 3_675
C63 Cl1 Cl1 17.6(7) . 3_675
Cl1 Cl2 C63 9.9(9) 3_675 .

loop_
_geom_bond_atom_site_label_1
_geom_bond_atom_site_label_2
_geom_bond_distance
_geom_bond_site_symmetry_2
C1 C6 1.526(4) .
C1 C21 1.531(4) .
C1 C2 1.565(4) .
C1 H1A 1.0000 .
C2 C51 1.522(4) .
C2 C36 1.522(4) .
C2 H2A 1.0000 .
C3 C8 1.375(4) .
C3 C4 1.378(4) .
C3 N1 1.433(4) .
C4 C5 1.392(4) .
C4 H4A 0.9500 .
C5 C6 1.385(4) .
C5 H5A 0.9500 .
C6 C7 1.388(4) .
C7 C8 1.385(4) .
C7 H7A 0.9500 .
C8 H8A 0.9500 .
C9 C10 1.382(4) .
C9 C14 1.390(4) .
C9 N1 1.419(4) .
C10 C11 1.375(4) .
C10 H10A 0.9500 .
C11 C12 1.376(5) .
C11 H11A 0.9500 .
C12 C13 1.380(5) .
C12 H12A 0.9500 .
C13 C14 1.389(4) .
C13 H13A 0.9500 .
C14 H14A 0.9500 .
C15 C16 1.387(4) .
C15 C20 1.389(4) .
C15 N1 1.415(4) .
C16 C17 1.385(4) .
C16 H16A 0.9500 .
C17 C18 1.380(4) .
C17 H17A 0.9500 .
C18 C19 1.386(4) .
C18 H18A 0.9500 .
C19 C20 1.375(4) .
C19 H19A 0.9500 .
C20 H20A 0.9500 .
C21 C26 1.389(4) .
C21 C22 1.402(4) .
C22 C23 1.400(4) .
C22 C27 1.492(4) .
C23 C24 1.378(4) .
C23 H23A 0.9500 .
C24 C25 1.375(4) .
C24 H24A 0.9500 .
C25 C26 1.382(4) .
C25 H25A 0.9500 .
C26 H26A 0.9500 .
C27 C32 1.382(4) .
C27 C28 1.384(4) .
C28 C29 1.384(4) .
C28 H28A 0.9500 .
C29 C30 1.366(5) .
C29 H29A 0.9500 .
C30 C31 1.371(5) .
C30 H30A 0.9500 .
C31 C32 1.390(4) .
C31 H31A 0.9500 .
C32 H32A 0.9500 .
C33 C34 1.378(4) .
C33 C38 1.386(4) .
C33 N2 1.432(4) .
C34 C35 1.382(4) .
C34 H34A 0.9500 .
C35 C36 1.392(4) .
C35 H35A 0.9500 .
C36 C37 1.394(4) .
C37 C38 1.387(4) .
C37 H37A 0.9500 .
C38 H38A 0.9500 .
C39 C44 1.380(4) .
C39 C40 1.387(4) .
C39 N2 1.435(4) .
C40 C41 1.381(4) .
C40 H40A 0.9500 .
C41 C42 1.367(5) .
C41 H41A 0.9500 .
C42 C43 1.362(5) .
C42 H42A 0.9500 .
C43 C44 1.376(4) .
C43 H43A 0.9500 .
C44 H44A 0.9500 .
C45 C46 1.392(4) .
C45 C50 1.396(4) .
C45 N2 1.400(4) .
C46 C47 1.378(4) .
C46 H46A 0.9500 .
C47 C48 1.379(4) .
C47 H47A 0.9500 .
C48 C49 1.371(5) .
C48 H48A 0.9500 .
C49 C50 1.380(4) .
C49 H49A 0.9500 .
C50 H50A 0.9500 .
C51 C56 1.393(4) .
C51 C52 1.403(4) .
C52 C53 1.397(4) .
C52 C57 1.494(4) .
C53 C54 1.375(4) .
C53 H53A 0.9500 .
C54 C55 1.374(4) .
C54 H54A 0.9500 .
C55 C56 1.389(4) .
C55 H55A 0.9500 .
C56 H56A 0.9500 .
C57 C62 1.390(4) .
C57 C58 1.399(4) .
C58 C59 1.390(4) .
C58 H58A 0.9500 .
C59 C60 1.377(5) .
C59 H59A 0.9500 .
C60 C61 1.388(5) .
C60 H60A 0.9500 .
C61 C62 1.377(4) .
C61 H61A 0.9500 .
C62 H62A 0.9500 .
C63 Cl1 0.622(16) 3_675
C63 C63 1.65(4) 3_675
C63 Cl1 1.713(13) .
C63 Cl2 1.777(13) .
C63 H63A 0.9600 .
C63 H63B 0.9600 .
Cl1 C63 0.622(16) 3_675
Cl1 Cl2 1.208(5) 3_675
Cl1 Cl1 1.977(10) 3_675
Cl2 Cl1 1.208(5) 3_675
